data_7044211
loop_
_publ_author_name
'gao, wei'
'liu, feng'
'zhang, bao ying'
'Zhang, Xiumei'
'liu, jie ping'
'Gao, En-Qing'
'Gao, Qingyu'

_publ_section_title
;
 2D carboxylate-bridged LnIII coordination polymers: displaying the slow
 magnetic relaxation and luminescent properties in detection of Fe3+,
 Cr2O72- and nitrobenzene
;
_journal_name_full 'Dalton Trans.'
_journal_paper_doi 10.1039/C7DT03088F
_journal_year 2017
_chemical_formula_sum 'C14 H14 Gd N3 O12'
_chemical_formula_weight 573.53
_space_group_crystal_system monoclinic
_space_group_IT_number 14
_space_group_name_Hall '-P 2ybc'
_space_group_name_H-M_alt 'P 1 21/c 1'
_symmetry_space_group_name_Hall '-P 2ybc'
_symmetry_space_group_name_H-M 'P 1 21/c 1'
_atom_sites_solution_hydrogens mixed
_audit_creation_method SHELXL-2014/7
_audit_update_record
;
2017-08-12 deposited with the CCDC.
2017-09-13 downloaded from the CCDC.
;
_cell_angle_alpha 90
_cell_angle_beta 127.699(6)
_cell_angle_gamma 90
_cell_formula_units_Z 4
_cell_length_a 13.9586(16)
_cell_length_b 9.8262(12)
_cell_length_c 17.3189(16)
_cell_measurement_reflns_used 9901
_cell_measurement_temperature 293(2)
_cell_measurement_theta_max 27.45
_cell_measurement_theta_min 2.97
_cell_volume 1879.5(4)
_computing_cell_refinement 'Bruker SMART'
_computing_data_collection 'Bruker SMART'
_computing_data_reduction 'Bruker SAINT'
_computing_molecular_graphics 'Bruker SHELXTL'
_computing_publication_material 'Bruker SHELXTL'
_computing_structure_refinement 'SHELXL-2014/7 (Sheldrick, 2014)'
_computing_structure_solution 'Bruker SHELXTL'
_diffrn_ambient_temperature 293(2)
_diffrn_measured_fraction_theta_full 0.998
_diffrn_measured_fraction_theta_max 0.998
_diffrn_measurement_device_type 'CCD area detector'
_diffrn_measurement_method 'phi and omega scans'
_diffrn_radiation_type MoK\a
_diffrn_radiation_wavelength 0.71073
_diffrn_reflns_av_R_equivalents 0.0329
_diffrn_reflns_av_unetI/netI 0.0119
_diffrn_reflns_Laue_measured_fraction_full 0.998
_diffrn_reflns_Laue_measured_fraction_max 0.998
_diffrn_reflns_limit_h_max 16
_diffrn_reflns_limit_h_min -16
_diffrn_reflns_limit_k_max 10
_diffrn_reflns_limit_k_min -11
_diffrn_reflns_limit_l_max 20
_diffrn_reflns_limit_l_min -20
_diffrn_reflns_number 48599
_diffrn_reflns_point_group_measured_fraction_full 0.998
_diffrn_reflns_point_group_measured_fraction_max 0.998
_diffrn_reflns_theta_full 25.007
_diffrn_reflns_theta_max 25.007
_diffrn_reflns_theta_min 2.973
_diffrn_source 'fine-focus sealed tube'
_exptl_absorpt_coefficient_mu 3.601
_exptl_absorpt_correction_type none
_exptl_crystal_colour colorless
_exptl_crystal_density_diffrn 2.027
_exptl_crystal_density_method 'not measured'
_exptl_crystal_description block
_exptl_crystal_F_000 1116
_exptl_crystal_size_max 0.100
_exptl_crystal_size_mid 0.100
_exptl_crystal_size_min 0.080
_refine_diff_density_max 0.917
_refine_diff_density_min -0.778
_refine_diff_density_rms 0.088
_refine_ls_extinction_method none
_refine_ls_goodness_of_fit_ref 1.100
_refine_ls_hydrogen_treatment mixed
_refine_ls_matrix_type full
_refine_ls_number_parameters 272
_refine_ls_number_reflns 3319
_refine_ls_number_restraints 6
_refine_ls_restrained_S_all 1.162
_refine_ls_R_factor_all 0.0221
_refine_ls_R_factor_gt 0.0185
_refine_ls_shift/su_max 0.001
_refine_ls_shift/su_mean 0.000
_refine_ls_structure_factor_coef Fsqd
_refine_ls_weighting_details 'w=1/[\s^2^(Fo^2^)+(0.0206P)^2^+3.4502P] where P=(Fo^2^+2Fc^2^)/3'
_refine_ls_weighting_scheme calc
_refine_ls_wR_factor_gt 0.0443
_refine_ls_wR_factor_ref 0.0464
_reflns_Friedel_coverage 0.000
_reflns_number_gt 3026
_reflns_number_total 3319
_reflns_threshold_expression 'I > 2\s(I)'
_cod_data_source_file c7dt03088f2.cif
_cod_data_source_block 4_CCDC6
_cod_database_code 7044211
_shelx_shelxl_version_number 2014/7
_shelx_space_group_comment
;
The symmetry employed for this shelxl refinement is uniquely defined
by the following loop, which should always be used as a source of
symmetry information in preference to the above space-group names.
They are only intended as comments.
;
_shelx_estimated_absorpt_t_min 0.715
_shelx_estimated_absorpt_t_max 0.762

loop_
_space_group_symop_operation_xyz
'x, y, z'
'-x, y+1/2, -z+1/2'
'-x, -y, -z'
'x, -y-1/2, z-1/2'

loop_
_atom_site_label
_atom_site_type_symbol
_atom_site_fract_x
_atom_site_fract_y
_atom_site_fract_z
_atom_site_U_iso_or_equiv
_atom_site_adp_type
_atom_site_occupancy
_atom_site_site_symmetry_order
_atom_site_calc_flag
_atom_site_refinement_flags_posn
_atom_site_refinement_flags_adp
Gd1 Gd -0.50846(2) -0.04326(2) -0.64890(2) 0.01678(6) Uani 1 1 d . .
O1 O -0.40021(19) -0.2319(2) -0.64054(15) 0.0212(4) Uani 1 1 d . .
O2 O -0.4706(2) -0.4197(2) -0.72891(16) 0.0362(6) Uani 1 1 d . .
O3 O -0.5071(2) -0.8352(2) -0.58497(15) 0.0266(5) Uani 1 1 d . .
O4 O -0.4508(2) -0.8220(2) -0.43448(16) 0.0269(5) Uani 1 1 d . .
O6 O -0.6502(2) -0.1933(2) -0.78684(16) 0.0354(6) Uani 1 1 d . .
H6A H -0.7213 -0.1657 -0.8149 0.053 Uiso 1 1 d R U
H6B H -0.6367 -0.2517 -0.8037 0.053 Uiso 1 1 d R U
O7 O -0.3045(3) 0.0507(3) -0.5818(2) 0.0419(6) Uani 1 1 d . .
O8 O -0.3168(2) -0.0403(2) -0.47530(17) 0.0321(5) Uani 1 1 d . .
O9 O -0.7153(2) 0.0154(3) -0.71344(19) 0.0412(6) Uani 1 1 d . .
H9A H -0.7575 -0.0556 -0.7325 0.062 Uiso 1 1 d R U
H9B H -0.7125 0.0528 -0.6680 0.062 Uiso 1 1 d R U
O10 O -0.1482(3) 0.0502(5) -0.4287(3) 0.0940(14) Uani 1 1 d . .
N1 N -0.0673(3) -0.2663(3) -0.1099(2) 0.0370(7) Uani 1 1 d . .
H1 H -0.0218 -0.2292 -0.0515 0.044 Uiso 1 1 d R U
N2 N -0.2526(3) 0.0213(3) -0.4929(2) 0.0405(8) Uani 1 1 d . .
C1 C -0.4179(3) -0.3574(3) -0.6491(2) 0.0189(6) Uani 1 1 d . .
C2 C -0.3822(3) -0.4386(3) -0.5613(2) 0.0168(6) Uani 1 1 d . .
C3 C -0.4277(3) -0.5689(3) -0.5727(2) 0.0177(6) Uani 1 1 d . .
H3A H -0.4733 -0.6103 -0.6337 0.021 Uiso 1 1 calc R U
C4 C -0.4049(2) -0.6371(3) -0.4929(2) 0.0162(6) Uani 1 1 d . .
C5 C -0.3344(3) -0.5770(3) -0.4015(2) 0.0185(6) Uani 1 1 d . .
H5B H -0.3199 -0.6232 -0.3483 0.022 Uiso 1 1 calc R U
C6 C -0.2851(3) -0.4478(3) -0.3885(2) 0.0176(6) Uani 1 1 d . .
C7 C -0.3103(3) -0.3790(3) -0.4693(2) 0.0176(6) Uani 1 1 d . .
H7A H -0.2788 -0.2923 -0.4617 0.021 Uiso 1 1 calc R U
C8 C -0.4582(3) -0.7757(3) -0.5052(2) 0.0179(6) Uani 1 1 d . .
C9 C -0.2088(3) -0.3840(3) -0.2905(2) 0.0208(6) Uani 1 1 d . .
C10 C -0.2255(3) -0.4146(4) -0.2210(2) 0.0374(9) Uani 1 1 d . .
H10A H -0.2854 -0.4757 -0.2356 0.045 Uiso 1 1 calc R U
C11 C -0.1533(4) -0.3543(5) -0.1310(3) 0.0488(11) Uani 1 1 d . .
H11A H -0.1641 -0.3746 -0.0844 0.059 Uiso 1 1 calc R U
C12 C -0.0471(3) -0.2318(4) -0.1738(2) 0.0292(7) Uani 1 1 d . .
C13 C -0.1188(3) -0.2910(3) -0.2651(2) 0.0250(7) Uani 1 1 d . .
H13A H -0.1066 -0.2682 -0.3106 0.030 Uiso 1 1 calc R U
C14 C 0.0513(4) -0.1334(5) -0.1422(3) 0.0499(11) Uani 1 1 d . .
H14A H 0.0861 -0.1019 -0.0775 0.075 Uiso 1 1 calc R U
H14B H 0.0189 -0.0575 -0.1863 0.075 Uiso 1 1 calc R U
H14C H 0.1127 -0.1772 -0.1424 0.075 Uiso 1 1 calc R U
O11 O -0.0517(3) -0.2566(4) -0.4246(3) 0.0760(10) Uani 1 1 d . U
O12 O 0.1128(3) -0.3103(4) -0.2857(2) 0.0654(10) Uani 1 1 d . .
O13 O 0.1006(3) -0.3223(4) -0.41573(19) 0.0620(10) Uani 1 1 d . .
N3 N 0.0539(3) -0.2947(4) -0.3746(2) 0.0474(9) Uani 1 1 d . .

loop_
_atom_site_aniso_label
_atom_site_aniso_U_11
_atom_site_aniso_U_22
_atom_site_aniso_U_33
_atom_site_aniso_U_23
_atom_site_aniso_U_13
_atom_site_aniso_U_12
Gd1 0.02684(9) 0.01058(8) 0.01389(8) -0.00068(6) 0.01296(7) -0.00200(6)
O1 0.0320(12) 0.0123(10) 0.0228(11) 0.0003(8) 0.0186(10) -0.0010(9)
O2 0.0695(18) 0.0209(12) 0.0207(12) -0.0031(10) 0.0288(13) -0.0025(12)
O3 0.0416(13) 0.0129(10) 0.0239(11) -0.0069(9) 0.0194(10) -0.0045(9)
O4 0.0399(13) 0.0193(11) 0.0288(12) 0.0022(9) 0.0248(11) -0.0048(10)
O6 0.0321(13) 0.0331(13) 0.0303(12) -0.0149(11) 0.0135(11) 0.0007(11)
O7 0.0486(16) 0.0342(14) 0.0573(18) -0.0023(13) 0.0398(15) -0.0096(12)
O8 0.0337(13) 0.0302(13) 0.0267(12) -0.0062(10) 0.0155(11) -0.0023(11)
O9 0.0343(14) 0.0369(14) 0.0383(14) -0.0116(12) 0.0150(12) 0.0046(12)
O10 0.0367(19) 0.116(4) 0.085(3) -0.023(2) 0.0144(19) -0.033(2)
N1 0.0347(16) 0.0512(19) 0.0201(14) -0.0159(13) 0.0142(13) -0.0175(15)
N2 0.0299(17) 0.0348(17) 0.046(2) -0.0107(15) 0.0178(16) -0.0078(14)
C1 0.0258(15) 0.0161(15) 0.0176(14) -0.0003(12) 0.0147(13) 0.0023(12)
C2 0.0223(14) 0.0143(14) 0.0171(14) 0.0007(11) 0.0138(12) 0.0007(12)
C3 0.0226(15) 0.0166(14) 0.0162(14) -0.0029(11) 0.0130(12) 0.0003(12)
C4 0.0190(14) 0.0139(14) 0.0177(13) -0.0007(11) 0.0122(12) -0.0002(12)
C5 0.0216(15) 0.0182(14) 0.0163(14) 0.0021(12) 0.0119(12) 0.0013(12)
C6 0.0181(14) 0.0190(15) 0.0149(14) -0.0028(12) 0.0097(12) -0.0008(12)
C7 0.0208(14) 0.0142(14) 0.0186(14) 0.0000(12) 0.0124(12) -0.0020(12)
C8 0.0219(15) 0.0116(13) 0.0226(15) 0.0013(12) 0.0149(13) 0.0027(12)
C9 0.0210(15) 0.0213(15) 0.0168(14) -0.0012(12) 0.0098(12) 0.0001(13)
C10 0.041(2) 0.051(2) 0.0232(17) -0.0113(16) 0.0211(16) -0.0219(18)
C11 0.055(2) 0.072(3) 0.0273(19) -0.015(2) 0.0289(19) -0.030(2)
C12 0.0243(16) 0.0323(19) 0.0267(16) -0.0072(14) 0.0134(14) -0.0059(14)
C13 0.0264(16) 0.0262(17) 0.0233(15) -0.0042(14) 0.0157(14) -0.0060(14)
C14 0.045(2) 0.054(3) 0.045(2) -0.021(2) 0.025(2) -0.030(2)
O11 0.0662(16) 0.104(2) 0.0684(16) 0.0193(14) 0.0467(13) 0.0155(14)
O12 0.0581(19) 0.104(3) 0.0306(15) 0.0227(17) 0.0254(15) 0.0295(19)
O13 0.0398(16) 0.115(3) 0.0313(14) 0.0157(17) 0.0221(13) 0.0215(17)
N3 0.0328(17) 0.073(2) 0.0320(17) 0.0231(17) 0.0174(15) 0.0148(17)

loop_
_atom_type_symbol
_atom_type_description
_atom_type_scat_dispersion_real
_atom_type_scat_dispersion_imag
_atom_type_scat_source
C C 0.0033 0.0016 'International Tables Vol C Tables 4.2.6.8 and 6.1.1.4'
H H 0.0000 0.0000 'International Tables Vol C Tables 4.2.6.8 and 6.1.1.4'
Gd Gd -0.1653 3.9035 'International Tables Vol C Tables 4.2.6.8 and 6.1.1.4'
N N 0.0061 0.0033 'International Tables Vol C Tables 4.2.6.8 and 6.1.1.4'
O O 0.0106 0.0060 'International Tables Vol C Tables 4.2.6.8 and 6.1.1.4'

loop_
_geom_angle_atom_site_label_1
_geom_angle_atom_site_label_2
_geom_angle_atom_site_label_3
_geom_angle
_geom_angle_site_symmetry_1
_geom_angle_site_symmetry_3
O4 Gd1 O2 162.27(9) 3_444 2_453
O4 Gd1 O3 98.19(8) 3_444 1_565
O2 Gd1 O3 86.17(8) 2_453 1_565
O4 Gd1 O1 84.39(8) 3_444 .
O2 Gd1 O1 100.90(8) 2_453 .
O3 Gd1 O1 148.46(8) 1_565 .
O4 Gd1 O9 75.13(9) 3_444 .
O2 Gd1 O9 90.28(10) 2_453 .
O3 Gd1 O9 70.92(8) 1_565 .
O1 Gd1 O9 138.86(8) . .
O4 Gd1 O6 84.41(8) 3_444 .
O2 Gd1 O6 81.26(9) 2_453 .
O3 Gd1 O6 139.57(8) 1_565 .
O1 Gd1 O6 71.93(8) . .
O9 Gd1 O6 70.88(8) . .
O4 Gd1 O7 125.14(9) 3_444 .
O2 Gd1 O7 72.56(10) 2_453 .
O3 Gd1 O7 77.19(8) 1_565 .
O1 Gd1 O7 75.82(8) . .
O9 Gd1 O7 144.68(9) . .
O6 Gd1 O7 133.23(9) . .
O4 Gd1 O8 75.21(8) 3_444 .
O2 Gd1 O8 122.43(9) 2_453 .
O3 Gd1 O8 74.18(8) 1_565 .
O1 Gd1 O8 76.19(7) . .
O9 Gd1 O8 129.65(8) . .
O6 Gd1 O8 143.52(8) . .
O7 Gd1 O8 50.64(9) . .
O4 Gd1 N2 100.21(9) 3_444 .
O2 Gd1 N2 97.51(10) 2_453 .
O3 Gd1 N2 73.76(9) 1_565 .
O1 Gd1 N2 74.85(8) . .
O9 Gd1 N2 143.18(9) . .
O6 Gd1 N2 145.83(8) . .
O7 Gd1 N2 25.38(9) . .
O8 Gd1 N2 25.27(9) . .
C1 O1 Gd1 134.5(2) . .
C1 O2 Gd1 158.2(2) . 2_443
C8 O3 Gd1 141.21(19) . 1_545
C8 O4 Gd1 158.7(2) . 3_444
Gd1 O6 H6A 109.5 . .
Gd1 O6 H6B 128.3 . .
H6A O6 H6B 122.3 . .
N2 O7 Gd1 97.01(19) . .
N2 O8 Gd1 96.3(2) . .
Gd1 O9 H9A 109.5 . .
Gd1 O9 H9B 107.9 . .
H9A O9 H9B 110.3 . .
C11 N1 C12 123.0(3) . .
C11 N1 H1 118.6 . .
C12 N1 H1 118.4 . .
O10 N2 O8 121.6(4) . .
O10 N2 O7 122.4(4) . .
O8 N2 O7 116.0(3) . .
O10 N2 Gd1 178.8(3) . .
O8 N2 Gd1 58.45(16) . .
O7 N2 Gd1 57.61(16) . .
O1 C1 O2 123.4(3) . .
O1 C1 C2 119.0(3) . .
O2 C1 C2 117.5(3) . .
C3 C2 C7 119.9(3) . .
C3 C2 C1 120.3(3) . .
C7 C2 C1 119.7(3) . .
C4 C3 C2 119.9(3) . .
C4 C3 H3A 120.1 . .
C2 C3 H3A 120.1 . .
C5 C4 C3 120.2(3) . .
C5 C4 C8 119.5(3) . .
C3 C4 C8 120.3(3) . .
C4 C5 C6 120.5(3) . .
C4 C5 H5B 119.8 . .
C6 C5 H5B 119.8 . .
C7 C6 C5 118.9(3) . .
C7 C6 C9 120.6(3) . .
C5 C6 C9 120.5(3) . .
C2 C7 C6 120.6(3) . .
C2 C7 H7A 119.7 . .
C6 C7 H7A 119.7 . .
O4 C8 O3 125.1(3) . .
O4 C8 C4 117.0(3) . .
O3 C8 C4 117.9(3) . .
C13 C9 C10 117.7(3) . .
C13 C9 C6 121.2(3) . .
C10 C9 C6 121.1(3) . .
C11 C10 C9 119.7(3) . .
C11 C10 H10A 120.2 . .
C9 C10 H10A 120.2 . .
N1 C11 C10 120.3(3) . .
N1 C11 H11A 119.9 . .
C10 C11 H11A 119.9 . .
N1 C12 C13 117.9(3) . .
N1 C12 C14 118.3(3) . .
C13 C12 C14 123.8(3) . .
C12 C13 C9 121.5(3) . .
C12 C13 H13A 119.3 . .
C9 C13 H13A 119.3 . .
C12 C14 H14A 109.5 . .
C12 C14 H14B 109.5 . .
H14A C14 H14B 109.5 . .
C12 C14 H14C 109.5 . .
H14A C14 H14C 109.5 . .
H14B C14 H14C 109.5 . .
O11 N3 O12 121.0(4) . .
O11 N3 O13 118.9(3) . .
O12 N3 O13 120.0(3) . .

loop_
_geom_bond_atom_site_label_1
_geom_bond_atom_site_label_2
_geom_bond_distance
_geom_bond_site_symmetry_2
Gd1 O4 2.273(2) 3_444
Gd1 O2 2.298(2) 2_453
Gd1 O3 2.319(2) 1_565
Gd1 O1 2.339(2) .
Gd1 O9 2.443(3) .
Gd1 O6 2.452(2) .
Gd1 O7 2.503(3) .
Gd1 O8 2.522(2) .
Gd1 N2 2.942(3) .
O1 C1 1.249(4) .
O2 C1 1.259(4) .
O2 Gd1 2.298(2) 2_443
O3 C8 1.251(4) .
O3 Gd1 2.319(2) 1_545
O4 C8 1.250(4) .
O4 Gd1 2.273(2) 3_444
O6 H6A 0.8401 .
O6 H6B 0.7187 .
O7 N2 1.270(4) .
O8 N2 1.263(4) .
O9 H9A 0.8400 .
O9 H9B 0.8482 .
O10 N2 1.208(4) .
N1 C11 1.336(5) .
N1 C12 1.341(4) .
N1 H1 0.8800 .
C1 C2 1.506(4) .
C2 C3 1.389(4) .
C2 C7 1.391(4) .
C3 C4 1.386(4) .
C3 H3A 0.9300 .
C4 C5 1.385(4) .
C4 C8 1.503(4) .
C5 C6 1.396(4) .
C5 H5B 0.9300 .
C6 C7 1.391(4) .
C6 C9 1.482(4) .
C7 H7A 0.9300 .
C9 C13 1.389(4) .
C9 C10 1.392(4) .
C10 C11 1.370(5) .
C10 H10A 0.9300 .
C11 H11A 0.9300 .
C12 C13 1.380(4) .
C12 C14 1.484(5) .
C13 H13A 0.9300 .
C14 H14A 0.9600 .
C14 H14B 0.9600 .
C14 H14C 0.9600 .
O11 N3 1.226(5) .
O12 N3 1.234(4) .
O13 N3 1.254(4) .

loop_
_geom_torsion_atom_site_label_1
_geom_torsion_atom_site_label_2
_geom_torsion_atom_site_label_3
_geom_torsion_atom_site_label_4
_geom_torsion
_geom_torsion_site_symmetry_1
Gd1 O8 N2 O10 178.6(4) .
Gd1 O8 N2 O7 -1.5(3) .
Gd1 O7 N2 O10 -178.6(4) .
Gd1 O7 N2 O8 1.5(3) .
Gd1 O1 C1 O2 90.9(4) .
Gd1 O1 C1 C2 -85.0(3) .
Gd1 O2 C1 O1 94.4(6) 2_443
Gd1 O2 C1 C2 -89.7(6) 2_443
O1 C1 C2 C3 163.3(3) .
O2 C1 C2 C3 -12.9(4) .
O1 C1 C2 C7 -12.1(4) .
O2 C1 C2 C7 171.8(3) .
C7 C2 C3 C4 2.3(4) .
C1 C2 C3 C4 -173.0(3) .
C2 C3 C4 C5 -1.6(4) .
C2 C3 C4 C8 177.3(3) .
C3 C4 C5 C6 -0.3(4) .
C8 C4 C5 C6 -179.3(3) .
C4 C5 C6 C7 1.5(4) .
C4 C5 C6 C9 -179.5(3) .
C3 C2 C7 C6 -1.1(4) .
C1 C2 C7 C6 174.3(3) .
C5 C6 C7 C2 -0.8(4) .
C9 C6 C7 C2 -179.8(3) .
Gd1 O4 C8 O3 -16.7(8) 3_444
Gd1 O4 C8 C4 162.7(4) 3_444
Gd1 O3 C8 O4 -49.9(5) 1_545
Gd1 O3 C8 C4 130.6(3) 1_545
C5 C4 C8 O4 10.2(4) .
C3 C4 C8 O4 -168.8(3) .
C5 C4 C8 O3 -170.3(3) .
C3 C4 C8 O3 10.7(4) .
C7 C6 C9 C13 -29.5(4) .
C5 C6 C9 C13 151.5(3) .
C7 C6 C9 C10 150.0(3) .
C5 C6 C9 C10 -28.9(5) .
C13 C9 C10 C11 -0.6(6) .
C6 C9 C10 C11 179.8(4) .
C12 N1 C11 C10 0.4(7) .
C9 C10 C11 N1 0.1(7) .
C11 N1 C12 C13 -0.2(6) .
C11 N1 C12 C14 -179.8(4) .
N1 C12 C13 C9 -0.3(5) .
C14 C12 C13 C9 179.2(4) .
C10 C9 C13 C12 0.7(5) .
C6 C9 C13 C12 -179.7(3) .
